data_7228510
loop_
_publ_author_name
'Benniston, A. C.'
'Melnic, Silvia'
'Waddell, Paul G.'
'Sova, Sergiu'

_publ_section_title
;
 Evolution of Manganese-Calcium Cluster Structures based on Nitrogen and
 Oxygen Donor Ligands
;
_journal_name_full CrystEngComm
_journal_paper_doi 10.1039/C7CE00931C
_journal_year 2017
_chemical_formula_moiety 'C25 H24 Ca Cl Mn N3 O6, Cl O3.95'
_chemical_formula_sum 'C25 H24 Ca Cl2 Mn N3 O9.95'
_chemical_formula_weight 691.59
_chemical_name_systematic
;
 ? 
;
_space_group_crystal_system triclinic
_space_group_IT_number 2
_space_group_name_Hall '-P 1'
_space_group_name_H-M_alt 'P -1'
_symmetry_space_group_name_Hall '-P 1'
_symmetry_space_group_name_H-M 'P -1'
_atom_sites_solution_hydrogens geom
_atom_sites_solution_primary direct
_atom_sites_solution_secondary difmap
_audit_creation_date 2015-11-14
_audit_creation_method
;
Olex2 1.2
(compiled 2015.09.30 svn.r3233 for OlexSys, GUI svn.r5103)
;
_audit_update_record
;
2017-05-15 deposited with the CCDC.
2017-06-16 downloaded from the CCDC.
;
_cell_angle_alpha 87.205(4)
_cell_angle_beta 89.130(4)
_cell_angle_gamma 88.881(4)
_cell_formula_units_Z 2
_cell_length_a 10.4621(5)
_cell_length_b 11.6521(5)
_cell_length_c 12.3464(5)
_cell_measurement_reflns_used 4522
_cell_measurement_temperature 172.95(10)
_cell_measurement_theta_max 28.3030
_cell_measurement_theta_min 1.7550
_cell_volume 1502.86(11)
_computing_cell_refinement
;
CrysAlisPro, Agilent Technologies,
Version 1.171.37.31 (release 14-01-2014 CrysAlis171 .NET)
(compiled Jan 14 2014,18:38:05)
;
_computing_data_collection
;
CrysAlisPro, Agilent Technologies,
Version 1.171.37.31 (release 14-01-2014 CrysAlis171 .NET)
(compiled Jan 14 2014,18:38:05)
;
_computing_data_reduction
;
CrysAlisPro, Agilent Technologies,
Version 1.171.37.31 (release 14-01-2014 CrysAlis171 .NET)
(compiled Jan 14 2014,18:38:05)
;
_computing_molecular_graphics 'Olex2 (Dolomanov et al., 2009)'
_computing_publication_material 'Olex2 (Dolomanov et al., 2009)'
_computing_structure_refinement 'ShelXL (Sheldrick, 2015)'
_computing_structure_solution 'ShelXS (Sheldrick, 2008)'
_diffrn_ambient_environment N~2~
_diffrn_ambient_temperature 172.95(10)
_diffrn_detector 'CCD plate'
_diffrn_detector_area_resol_mean 16.1593
_diffrn_detector_type Eos
_diffrn_measured_fraction_theta_full 0.997
_diffrn_measured_fraction_theta_max 0.997
_diffrn_measurement_details
;
#__ type_ start__ end____ width___ exp.time_
  1 omega   10.00   69.00   1.0000   30.0000
omega____ theta____ kappa____ phi______ frames
    -       17.6314   57.0000 -150.0000 59

#__ type_ start__ end____ width___ exp.time_
  2 omega   55.00   90.00   1.0000   30.0000
omega____ theta____ kappa____ phi______ frames
    -       17.6314  178.0000    0.0000 35

#__ type_ start__ end____ width___ exp.time_
  3 omega  -25.00   20.00   1.0000   30.0000
omega____ theta____ kappa____ phi______ frames
    -      -15.2096  -99.0000  120.0000 45

#__ type_ start__ end____ width___ exp.time_
  4 omega  -81.00  -36.00   1.0000   30.0000
omega____ theta____ kappa____ phi______ frames
    -      -15.2096 -178.0000 -120.0000 45

#__ type_ start__ end____ width___ exp.time_
  5 omega   42.00   88.00   1.0000   30.0000
omega____ theta____ kappa____ phi______ frames
    -       17.6314 -178.0000  150.0000 46

#__ type_ start__ end____ width___ exp.time_
  6 omega  -23.00   12.00   1.0000   30.0000
omega____ theta____ kappa____ phi______ frames
    -      -15.2877  -99.0000  -30.0000 35

#__ type_ start__ end____ width___ exp.time_
  7 omega   -3.00   34.00   1.0000   30.0000
omega____ theta____ kappa____ phi______ frames
    -       17.7877  -38.0000  150.0000 37

#__ type_ start__ end____ width___ exp.time_
  8 omega  -49.00  -23.00   1.0000   30.0000
omega____ theta____ kappa____ phi______ frames
    -       17.7877  -38.0000  150.0000 26

#__ type_ start__ end____ width___ exp.time_
  9 omega  -38.00   13.00   1.0000   30.0000
omega____ theta____ kappa____ phi______ frames
    -       17.7877  -77.0000  -60.0000 51

#__ type_ start__ end____ width___ exp.time_
 10 omega    3.00   86.00   1.0000   30.0000
omega____ theta____ kappa____ phi______ frames
    -       17.7877   38.0000  120.0000 83
;
_diffrn_measurement_device 'four-circle diffractometer'
_diffrn_measurement_device_type 'Xcalibur, Eos'
_diffrn_measurement_method '\w scans'
_diffrn_orient_matrix_UB_11 -0.0099336000
_diffrn_orient_matrix_UB_12 0.0395725000
_diffrn_orient_matrix_UB_13 -0.0447044000
_diffrn_orient_matrix_UB_21 0.0549887000
_diffrn_orient_matrix_UB_22 0.0302748000
_diffrn_orient_matrix_UB_23 0.0141882000
_diffrn_orient_matrix_UB_31 0.0384279000
_diffrn_orient_matrix_UB_32 -0.0351156000
_diffrn_orient_matrix_UB_33 -0.0333051000
_diffrn_radiation_monochromator graphite
_diffrn_radiation_probe x-ray
_diffrn_radiation_type MoK\a
_diffrn_radiation_wavelength 0.71073
_diffrn_reflns_av_R_equivalents 0.0379
_diffrn_reflns_av_unetI/netI 0.0549
_diffrn_reflns_limit_h_max 12
_diffrn_reflns_limit_h_min -12
_diffrn_reflns_limit_k_max 13
_diffrn_reflns_limit_k_min -13
_diffrn_reflns_limit_l_max 14
_diffrn_reflns_limit_l_min -14
_diffrn_reflns_number 12990
_diffrn_reflns_theta_full 25.03
_diffrn_reflns_theta_max 25.03
_diffrn_reflns_theta_min 1.65
_diffrn_source 'Enhance (Mo) X-ray Source'
_exptl_absorpt_coefficient_mu 0.845
_exptl_absorpt_correction_T_max 1.00000
_exptl_absorpt_correction_T_min 0.71530
_exptl_absorpt_correction_type multi-scan
_exptl_absorpt_process_details
;
CrysAlisPro, Agilent Technologies,
Version 1.171.37.31 (release 14-01-2014 CrysAlis171 .NET)
(compiled Jan 14 2014,18:38:05)
Empirical absorption correction using spherical harmonics,
 implemented in SCALE3 ABSPACK scaling algorithm.
Empirical absorption correction using spherical harmonics,
 implemented in SCALE3 ABSPACK scaling algorithm.
;
_exptl_crystal_colour 'metallic dark red'
_exptl_crystal_colour_lustre metallic
_exptl_crystal_colour_modifier dark
_exptl_crystal_colour_primary red
_exptl_crystal_density_diffrn 1.528
_exptl_crystal_density_method 'not measured'
_exptl_crystal_description prism
_exptl_crystal_F_000 707
_exptl_crystal_size_max 0.4
_exptl_crystal_size_mid 0.2
_exptl_crystal_size_min 0.1
_refine_diff_density_max 1.117
_refine_diff_density_min -0.596
_refine_diff_density_rms 0.097
_refine_ls_extinction_method none
_refine_ls_goodness_of_fit_ref 1.037
_refine_ls_hydrogen_treatment constr
_refine_ls_matrix_type full
_refine_ls_number_parameters 401
_refine_ls_number_reflns 5302
_refine_ls_number_restraints 56
_refine_ls_restrained_S_all 1.043
_refine_ls_R_factor_all 0.0713
_refine_ls_R_factor_gt 0.0584
_refine_ls_shift/su_max 0.000
_refine_ls_shift/su_mean 0.000
_refine_ls_structure_factor_coef Fsqd
_refine_ls_weighting_details 'calc w=1/[\s^2^(Fo^2^)+(0.0738P)^2^+2.9314P] where P=(Fo^2^+2Fc^2^)/3'
_refine_ls_weighting_scheme calc
_refine_ls_wR_factor_gt 0.1462
_refine_ls_wR_factor_ref 0.1556
_reflns_number_gt 4394
_reflns_number_total 5302
_reflns_threshold_expression >2sigma(I)
_cod_data_source_file c7ce00931c1.cif
_cod_data_source_block shi_2435_sime
_cod_original_cell_volume 1502.87(12)
_cod_database_code 7228510
_chemical_oxdiff_formula 'C30 H40 N2 O8 Mn1 Ca1 Cl2'
_chemical_oxdiff_usercomment OEC_16
_reflns_odcompleteness_completeness 99.97
_reflns_odcompleteness_iscentric 1
_reflns_odcompleteness_theta 26.32
_olex2_refinement_description
;
1. Fixed Uiso
 At 1.2 times of:
  All C(H) groups, All C(H,H) groups
 At 1.5 times of:
  All O(H,H) groups
2. Restrained distances
 Cl2-O8 \\sim Cl2-O9X \\sim Cl2-O8X \\sim Cl2-O7X \\sim Cl2-O7 \\sim Cl2-O9
\\sim Cl2-O6X \\sim Cl2-O6
 with sigma of 0.01
 Cl3-O11 \\sim Cl3-O12X \\sim Cl3-O11X \\sim Cl3-O14X \\sim Cl3-O10 \\sim
Cl3-O13X \\sim Cl3-O12 \\sim Cl3-
 O13
 with sigma of 0.01
3. Uiso/Uaniso restraints and constraints
Uiso(O7X) = Uiso(O6) = Uiso(O8) = Uiso(O9) = Uiso(O6X) = Uiso(O7) = Uiso(O8X) =
Uiso(O9X)
Uiso(O11) = Uiso(O10) = Uiso(O14X) = Uiso(O13) = Uiso(O13X) = Uiso(O12) =
Uiso(O12X) = Uiso(O11X) = Uiso(O10X)
4. Others
 Fixed Sof: O10X(0.2) O11X(0.25) Cl3(0.5) O10(0.2) O11(0.2) O12(0.25)
 O12X(0.2) O13(0.2) O13X(0.25) O14X(0.2) O9X(0.25) Cl2(0.5) O6(0.25) O6X(0.25)
 O7(0.25) O7X(0.25) O8(0.25) O9(0.25) O8X(0.25)
5.a Rotating group:
 O1W(H1WA,H1WB)
5.b Secondary CH2 refined with riding coordinates:
 C6(H6A,H6B), C12(H12A,H12B), C18(H18A,H18B)
5.c Aromatic/amide H refined with riding coordinates:
 C1(H1), C2(H2), C3(H3), C4(H4), C7(H7), C8(H8), C9(H9), C10(H10), C13(H13),
 C14(H14), C15(H15), C16(H16), C21(H21), C22(H22), C23(H23), C25(H25)
;
_olex2_date_sample_data_collection 2014-03-25
_olex2_submission_special_instructions 'No special instructions were received'

loop_
_space_group_symop_id
_space_group_symop_operation_xyz
1 'x, y, z'
2 '-x, -y, -z'

loop_
_atom_site_label
_atom_site_type_symbol
_atom_site_fract_x
_atom_site_fract_y
_atom_site_fract_z
_atom_site_U_iso_or_equiv
_atom_site_adp_type
_atom_site_occupancy
_atom_site_calc_flag
_atom_site_disorder_assembly
_atom_site_disorder_group
_atom_site_refinement_flags_posn
Mn1 Mn 0.02662(5) 0.62793(5) 0.04606(5) 0.01889(18) Uani 1 d . . .
Ca1 Ca 0.28419(7) 0.44965(7) 0.01164(6) 0.0207(2) Uani 1 d . . .
Cl1 Cl 0.82654(12) 0.50918(11) -0.50158(9) 0.0426(3) Uani 1 d . . .
O1 O 0.0684(3) 0.4668(2) 0.0895(2) 0.0202(6) Uani 1 d . . .
O2 O 0.1900(3) 0.6338(2) -0.0158(2) 0.0244(6) Uani 1 d . . .
O3 O -0.1387(3) 0.6344(2) 0.1063(2) 0.0230(6) Uani 1 d . . .
O1W O 0.4428(3) 0.3026(3) -0.0105(3) 0.0400(8) Uani 1 d . . .
H1WA H 0.5070 0.3278 -0.0519 0.060 Uiso 1 d . . GR
H1WB H 0.4101 0.2432 -0.0416 0.060 Uiso 1 d . . GR
O4 O 0.3786(3) 0.5153(3) -0.1566(2) 0.0303(7) Uani 1 d . . .
O5 O 0.5818(3) 0.4603(2) -0.1283(2) 0.0271(6) Uani 1 d . . .
N1 N 0.2376(3) 0.3124(3) 0.1786(3) 0.0253(8) Uani 1 d . . .
N2 N 0.0101(3) 0.7859(3) -0.0346(3) 0.0216(7) Uani 1 d . . .
N3 N 0.0670(3) 0.7051(3) 0.2013(3) 0.0234(7) Uani 1 d . . .
C1 C 0.3170(4) 0.2291(4) 0.2167(4) 0.0315(10) Uani 1 d . . .
H1 H 0.3952 0.2196 0.1810 0.038 Uiso 1 calc . . R
C2 C 0.2905(5) 0.1556(4) 0.3061(4) 0.0392(12) Uani 1 d . . .
H2 H 0.3493 0.0992 0.3295 0.047 Uiso 1 calc . . R
C3 C 0.1743(5) 0.1687(4) 0.3591(4) 0.0383(12) Uani 1 d . . .
H3 H 0.1526 0.1207 0.4187 0.046 Uiso 1 calc . . R
C4 C 0.0905(5) 0.2551(4) 0.3214(3) 0.0335(10) Uani 1 d . . .
H4 H 0.0116 0.2655 0.3556 0.040 Uiso 1 calc . . R
C5 C 0.1246(4) 0.3252(3) 0.2337(3) 0.0265(9) Uani 1 d . . .
C6 C 0.0382(4) 0.4244(3) 0.1971(3) 0.0266(9) Uani 1 d . . .
H6A H -0.0498 0.3996 0.2000 0.032 Uiso 1 calc . . R
H6B H 0.0459 0.4860 0.2464 0.032 Uiso 1 calc . . R
C7 C -0.0942(4) 0.8547(3) -0.0400(3) 0.0247(9) Uani 1 d . . .
H7 H -0.1663 0.8344 0.0011 0.030 Uiso 1 calc . . R
C8 C -0.0977(4) 0.9536(4) -0.1038(4) 0.0318(10) Uani 1 d . . .
H8 H -0.1713 0.9996 -0.1073 0.038 Uiso 1 calc . . R
C9 C 0.0109(5) 0.9842(4) -0.1634(4) 0.0363(11) Uani 1 d . . .
H9 H 0.0104 1.0508 -0.2080 0.044 Uiso 1 calc . . R
C10 C 0.1190(5) 0.9159(4) -0.1564(4) 0.0336(10) Uani 1 d . . .
H10 H 0.1928 0.9362 -0.1951 0.040 Uiso 1 calc . . R
C11 C 0.1165(4) 0.8160(3) -0.0906(3) 0.0256(9) Uani 1 d . . .
C12 C 0.2284(4) 0.7337(4) -0.0756(4) 0.0342(11) Uani 1 d . . .
H12A H 0.2620 0.7132 -0.1459 0.041 Uiso 1 calc . . R
H12B H 0.2958 0.7703 -0.0375 0.041 Uiso 1 calc . . R
C13 C 0.1764(4) 0.7482(4) 0.2369(4) 0.0320(10) Uani 1 d . . .
H13 H 0.2500 0.7423 0.1941 0.038 Uiso 1 calc . . R
C14 C 0.1836(5) 0.8011(4) 0.3351(4) 0.0398(12) Uani 1 d . . .
H14 H 0.2601 0.8310 0.3576 0.048 Uiso 1 calc . . R
C15 C 0.0738(5) 0.8081(4) 0.3982(4) 0.0413(12) Uani 1 d . . .
H15 H 0.0757 0.8421 0.4648 0.050 Uiso 1 calc . . R
C16 C -0.0388(5) 0.7643(4) 0.3622(4) 0.0364(11) Uani 1 d . . .
H16 H -0.1130 0.7686 0.4043 0.044 Uiso 1 calc . . R
C17 C -0.0402(4) 0.7140(3) 0.2628(3) 0.0261(9) Uani 1 d . . .
C18 C -0.1586(4) 0.6664(4) 0.2146(3) 0.0311(10) Uani 1 d . . .
H18A H -0.1856 0.5998 0.2586 0.037 Uiso 1 calc . . R
H18B H -0.2269 0.7238 0.2163 0.037 Uiso 1 calc . . R
C19 C 0.4927(4) 0.5051(3) -0.1867(3) 0.0244(9) Uani 1 d . . .
C20 C 0.5292(4) 0.5488(3) -0.3001(3) 0.0230(9) Uani 1 d . . .
C21 C 0.4496(4) 0.6246(4) -0.3584(3) 0.0310(10) Uani 1 d . . .
H21 H 0.3709 0.6469 -0.3294 0.037 Uiso 1 calc . . R
C22 C 0.4880(5) 0.6672(4) -0.4605(4) 0.0376(11) Uani 1 d . . .
H22 H 0.4354 0.7193 -0.4990 0.045 Uiso 1 calc . . R
C23 C 0.6030(5) 0.6330(4) -0.5053(4) 0.0359(11) Uani 1 d . . .
H23 H 0.6283 0.6614 -0.5738 0.043 Uiso 1 calc . . R
C24 C 0.6805(4) 0.5554(4) -0.4467(3) 0.0295(10) Uiso 1 d . . .
C25 C 0.6457(4) 0.5143(3) -0.3439(3) 0.0256(9) Uani 1 d . . .
H25 H 0.6997 0.4641 -0.3045 0.031 Uiso 1 calc . . R
O10X O 0.578(2) 0.0916(18) 0.8356(17) 0.0578(16) Uiso 0.20 d . . .
O11X O 0.408(2) 0.074(2) 0.9364(9) 0.0578(16) Uiso 0.25 d . 1 D
Cl3 Cl 0.4589(4) 0.0694(4) 0.8253(4) 0.1058(16) Uani 0.50 d . 2 D
O10 O 0.5777(14) 0.0697(19) 0.8847(16) 0.0578(16) Uiso 0.20 d . 2 D
O11 O 0.3569(17) 0.1136(19) 0.8903(15) 0.0578(16) Uiso 0.20 d . 2 D
O12 O 0.4306(19) -0.0300(12) 0.7638(15) 0.0578(16) Uiso 0.25 d . 2 D
O12X O 0.382(2) 0.086(3) 0.9219(12) 0.0578(16) Uiso 0.20 d . 2 D
O13 O 0.4684(19) 0.1624(13) 0.7421(13) 0.0578(16) Uiso 0.20 d . 2 D
O13X O 0.4409(16) -0.0545(8) 0.8250(15) 0.0578(16) Uiso 0.25 d . 2 D
O14X O 0.500(2) 0.0192(16) 0.9278(10) 0.0578(16) Uiso 0.20 d . 2 D
O9X O 0.338(2) 1.1161(12) 0.6726(15) 0.077(2) Uiso 0.25 d . . D
Cl2 Cl 0.3762(4) 1.0147(3) 0.6235(3) 0.0902(14) Uani 0.50 d A 1 D
O6 O 0.414(2) 0.9559(18) 0.7209(12) 0.077(2) Uiso 0.25 d A 1 D
O6X O 0.387(2) 0.9163(12) 0.6940(14) 0.077(2) Uiso 0.25 d A 1 D
O7 O 0.340(2) 0.9630(16) 0.5290(12) 0.077(2) Uiso 0.25 d A 1 D
O7X O 0.2856(16) 0.955(2) 0.567(2) 0.077(2) Uiso 0.25 d A 1 D
O8 O 0.2844(16) 1.1000(14) 0.6379(16) 0.077(2) Uiso 0.25 d A 1 D
O9 O 0.4928(12) 1.0623(15) 0.5874(15) 0.077(2) Uiso 0.25 d A 1 D
O8X O 0.2616(14) 0.981(2) 0.5789(19) 0.077(2) Uiso 0.25 d A 2 D

loop_
_atom_site_aniso_label
_atom_site_aniso_U_11
_atom_site_aniso_U_22
_atom_site_aniso_U_33
_atom_site_aniso_U_23
_atom_site_aniso_U_13
_atom_site_aniso_U_12
Mn1 0.0153(3) 0.0180(3) 0.0226(3) 0.0047(2) 0.0025(2) 0.0024(2)
Ca1 0.0138(4) 0.0226(4) 0.0250(4) 0.0046(3) 0.0000(3) 0.0029(3)
Cl1 0.0364(7) 0.0536(7) 0.0371(6) 0.0001(5) 0.0165(5) -0.0012(6)
O1 0.0214(14) 0.0201(13) 0.0183(13) 0.0065(10) 0.0007(11) 0.0038(11)
O2 0.0160(14) 0.0234(14) 0.0325(15) 0.0085(12) 0.0049(12) 0.0031(11)
O3 0.0195(14) 0.0264(14) 0.0229(14) 0.0000(11) 0.0035(11) 0.0007(12)
O1W 0.0284(18) 0.0318(17) 0.058(2) 0.0119(15) 0.0124(16) 0.0065(14)
O4 0.0209(15) 0.0366(17) 0.0323(16) 0.0067(13) 0.0068(13) 0.0028(13)
O5 0.0217(15) 0.0332(16) 0.0257(15) 0.0053(12) -0.0015(12) -0.0005(12)
N1 0.0256(19) 0.0240(18) 0.0262(18) 0.0011(14) -0.0049(15) 0.0005(15)
N2 0.0201(18) 0.0190(16) 0.0253(17) 0.0021(13) 0.0011(14) 0.0018(14)
N3 0.0220(18) 0.0191(17) 0.0285(18) 0.0031(14) -0.0015(14) 0.0023(14)
C1 0.027(2) 0.031(2) 0.037(2) 0.0001(19) -0.0035(19) 0.0057(19)
C2 0.045(3) 0.033(2) 0.039(3) 0.007(2) -0.011(2) 0.011(2)
C3 0.053(3) 0.034(3) 0.026(2) 0.0055(19) 0.000(2) 0.008(2)
C4 0.039(3) 0.033(2) 0.028(2) 0.0045(18) 0.006(2) 0.002(2)
C5 0.030(2) 0.024(2) 0.026(2) -0.0017(17) -0.0052(18) -0.0016(18)
C6 0.027(2) 0.027(2) 0.026(2) 0.0045(17) 0.0032(18) 0.0031(18)
C7 0.024(2) 0.020(2) 0.030(2) -0.0015(17) -0.0047(17) 0.0010(17)
C8 0.032(2) 0.023(2) 0.041(3) -0.0033(19) -0.010(2) 0.0057(19)
C9 0.046(3) 0.019(2) 0.043(3) 0.0089(19) -0.007(2) 0.000(2)
C10 0.036(3) 0.024(2) 0.040(3) 0.0093(19) 0.002(2) -0.0052(19)
C11 0.022(2) 0.023(2) 0.032(2) 0.0026(17) 0.0017(18) -0.0023(17)
C12 0.024(2) 0.028(2) 0.049(3) 0.013(2) 0.011(2) 0.0014(19)
C13 0.031(2) 0.026(2) 0.038(3) 0.0054(19) -0.002(2) 0.0041(19)
C14 0.049(3) 0.032(2) 0.039(3) 0.004(2) -0.015(2) -0.005(2)
C15 0.065(4) 0.032(2) 0.028(2) -0.0041(19) -0.002(2) -0.002(2)
C16 0.051(3) 0.031(2) 0.026(2) 0.0004(19) 0.008(2) -0.002(2)
C17 0.034(2) 0.021(2) 0.023(2) 0.0055(16) 0.0015(18) 0.0028(18)
C18 0.025(2) 0.038(2) 0.031(2) -0.0037(19) 0.0074(18) 0.0002(19)
C19 0.021(2) 0.024(2) 0.028(2) 0.0007(17) 0.0010(17) -0.0022(17)
C20 0.020(2) 0.028(2) 0.022(2) -0.0021(16) -0.0027(16) -0.0042(17)
C21 0.026(2) 0.035(2) 0.031(2) -0.0003(19) -0.0045(19) 0.0029(19)
C22 0.040(3) 0.039(3) 0.033(2) 0.009(2) -0.011(2) 0.001(2)
C23 0.038(3) 0.042(3) 0.027(2) 0.005(2) 0.001(2) -0.009(2)
C25 0.025(2) 0.025(2) 0.026(2) 0.0010(17) -0.0012(17) -0.0010(17)
Cl3 0.068(3) 0.083(3) 0.170(5) -0.049(3) 0.032(3) 0.001(2)
Cl2 0.100(3) 0.090(3) 0.073(2) 0.038(2) 0.041(2) 0.057(2)

loop_
_atom_type_symbol
_atom_type_description
_atom_type_scat_dispersion_real
_atom_type_scat_dispersion_imag
_atom_type_scat_source
C C 0.0033 0.0016 'International Tables Vol C Tables 4.2.6.8 and 6.1.1.4'
H H 0.0000 0.0000 'International Tables Vol C Tables 4.2.6.8 and 6.1.1.4'
Ca Ca 0.2262 0.3064 'International Tables Vol C Tables 4.2.6.8 and 6.1.1.4'
Cl Cl 0.1484 0.1585 'International Tables Vol C Tables 4.2.6.8 and 6.1.1.4'
Mn Mn 0.3368 0.7283 'International Tables Vol C Tables 4.2.6.8 and 6.1.1.4'
N N 0.0061 0.0033 'International Tables Vol C Tables 4.2.6.8 and 6.1.1.4'
O O 0.0106 0.0060 'International Tables Vol C Tables 4.2.6.8 and 6.1.1.4'

loop_
_geom_angle_atom_site_label_1
_geom_angle_atom_site_label_2
_geom_angle_atom_site_label_3
_geom_angle
_geom_angle_site_symmetry_1
_geom_angle_site_symmetry_3
Ca1 Mn1 Ca1 122.73(2) . 2_565
O1 Mn1 Ca1 45.05(8) . .
O1 Mn1 Ca1 86.80(7) 2_565 .
O1 Mn1 Ca1 44.46(7) 2_565 2_565
O1 Mn1 Ca1 89.87(8) . 2_565
O1 Mn1 O1 78.90(10) . 2_565
O1 Mn1 N2 165.09(12) . .
O1 Mn1 N3 98.17(11) . .
O2 Mn1 Ca1 41.40(8) . .
O2 Mn1 Ca1 141.19(9) . 2_565
O2 Mn1 O1 86.44(11) . .
O2 Mn1 O1 97.12(11) . 2_565
O2 Mn1 O3 175.57(11) . .
O2 Mn1 N2 81.65(12) . .
O2 Mn1 N3 98.87(13) . .
O3 Mn1 Ca1 40.05(8) . 2_565
O3 Mn1 Ca1 142.99(8) . .
O3 Mn1 O1 97.94(11) . .
O3 Mn1 O1 84.47(11) . 2_565
O3 Mn1 N2 94.13(12) . .
O3 Mn1 N3 79.88(12) . .
N2 Mn1 Ca1 122.32(9) . .
N2 Mn1 Ca1 93.79(10) . 2_565
N2 Mn1 O1 93.66(11) . 2_565
N2 Mn1 N3 92.51(12) . .
N3 Mn1 Ca1 102.69(9) . .
N3 Mn1 Ca1 119.88(9) . 2_565
N3 Mn1 O1 163.54(11) . 2_565
Mn1 Ca1 Mn1 57.27(2) . 2_565
O1 Ca1 Mn1 41.10(6) . 2_565
O1 Ca1 Mn1 34.72(6) . .
O1 Ca1 N1 64.85(9) . .
O2 Ca1 Mn1 80.49(7) . 2_565
O2 Ca1 Mn1 31.53(6) . .
O2 Ca1 O1 66.24(9) . .
O2 Ca1 O3 92.64(10) . 2_565
O2 Ca1 O1W 155.78(10) . .
O2 Ca1 O4 77.72(10) . .
O2 Ca1 N1 124.12(10) . .
O3 Ca1 Mn1 80.62(7) 2_565 .
O3 Ca1 Mn1 30.47(6) 2_565 2_565
O3 Ca1 O1 71.54(9) 2_565 .
O3 Ca1 O1W 93.29(11) 2_565 .
O3 Ca1 O4 81.87(10) 2_565 .
O3 Ca1 N1 96.14(10) 2_565 .
O1W Ca1 Mn1 171.64(9) . .
O1W Ca1 Mn1 114.95(9) . 2_565
O1W Ca1 O1 137.71(10) . .
O1W Ca1 O4 79.91(10) . .
O1W Ca1 N1 78.49(11) . .
O4 Ca1 Mn1 104.69(7) . .
O4 Ca1 Mn1 106.29(8) . 2_565
O4 Ca1 O1 133.27(9) . .
O4 Ca1 N1 158.15(11) . .
O5 Ca1 Mn1 96.29(7) 2_665 .
O5 Ca1 Mn1 147.20(7) 2_665 2_565
O5 Ca1 O1 106.09(10) 2_665 .
O5 Ca1 O2 84.52(10) 2_665 .
O5 Ca1 O3 176.90(10) 2_665 2_565
O5 Ca1 O1W 89.81(11) 2_665 .
O5 Ca1 O4 98.69(10) 2_665 .
O5 Ca1 N1 84.48(10) 2_665 .
N1 Ca1 Mn1 80.19(8) . 2_565
N1 Ca1 Mn1 96.38(8) . .
Mn1 O1 Mn1 101.10(10) . 2_565
Mn1 O1 Ca1 100.23(10) . .
Mn1 O1 Ca1 94.44(9) 2_565 .
C6 O1 Mn1 115.1(2) . 2_565
C6 O1 Mn1 119.4(2) . .
C6 O1 Ca1 122.0(2) . .
Mn1 O2 Ca1 107.07(12) . .
C12 O2 Mn1 119.7(2) . .
C12 O2 Ca1 132.9(2) . .
Mn1 O3 Ca1 109.48(12) . 2_565
C18 O3 Mn1 120.6(2) . .
C18 O3 Ca1 129.0(2) . 2_565
Ca1 O1W H1WA 111.3 . .
Ca1 O1W H1WB 110.7 . .
H1WA O1W H1WB 107.7 . .
C19 O4 Ca1 127.9(3) . .
C19 O5 Ca1 128.3(3) . 2_665
C1 N1 Ca1 125.0(3) . .
C1 N1 C5 116.4(3) . .
C5 N1 Ca1 118.6(2) . .
C7 N2 Mn1 127.0(3) . .
C7 N2 C11 119.8(3) . .
C11 N2 Mn1 113.1(3) . .
C13 N3 Mn1 129.8(3) . .
C13 N3 C17 119.0(4) . .
C17 N3 Mn1 111.1(3) . .
N1 C1 H1 117.8 . .
N1 C1 C2 124.4(4) . .
C2 C1 H1 117.8 . .
C1 C2 H2 120.9 . .
C3 C2 C1 118.2(4) . .
C3 C2 H2 120.9 . .
C2 C3 H3 120.7 . .
C2 C3 C4 118.5(4) . .
C4 C3 H3 120.7 . .
C3 C4 H4 120.1 . .
C5 C4 C3 119.8(4) . .
C5 C4 H4 120.1 . .
N1 C5 C4 122.8(4) . .
N1 C5 C6 117.1(3) . .
C4 C5 C6 120.1(4) . .
O1 C6 C5 112.2(3) . .
O1 C6 H6A 109.2 . .
O1 C6 H6B 109.2 . .
C5 C6 H6A 109.2 . .
C5 C6 H6B 109.2 . .
H6A C6 H6B 107.9 . .
N2 C7 H7 119.0 . .
N2 C7 C8 122.0(4) . .
C8 C7 H7 119.0 . .
C7 C8 H8 120.7 . .
C7 C8 C9 118.6(4) . .
C9 C8 H8 120.7 . .
C8 C9 H9 120.1 . .
C10 C9 C8 119.9(4) . .
C10 C9 H9 120.1 . .
C9 C10 H10 120.6 . .
C9 C10 C11 118.8(4) . .
C11 C10 H10 120.6 . .
N2 C11 C10 120.9(4) . .
N2 C11 C12 114.9(3) . .
C10 C11 C12 124.2(4) . .
O2 C12 C11 110.1(3) . .
O2 C12 H12A 109.6 . .
O2 C12 H12B 109.6 . .
C11 C12 H12A 109.6 . .
C11 C12 H12B 109.6 . .
H12A C12 H12B 108.2 . .
N3 C13 H13 118.7 . .
N3 C13 C14 122.5(4) . .
C14 C13 H13 118.7 . .
C13 C14 H14 121.0 . .
C15 C14 C13 118.0(5) . .
C15 C14 H14 121.0 . .
C14 C15 H15 120.1 . .
C16 C15 C14 119.8(4) . .
C16 C15 H15 120.1 . .
C15 C16 H16 120.3 . .
C15 C16 C17 119.5(4) . .
C17 C16 H16 120.3 . .
N3 C17 C16 121.2(4) . .
N3 C17 C18 115.0(4) . .
C16 C17 C18 123.7(4) . .
O3 C18 C17 112.6(3) . .
O3 C18 H18A 109.1 . .
O3 C18 H18B 109.1 . .
C17 C18 H18A 109.1 . .
C17 C18 H18B 109.1 . .
H18A C18 H18B 107.8 . .
O4 C19 O5 124.6(4) . .
O4 C19 C20 118.3(4) . .
O5 C19 C20 117.1(3) . .
C21 C20 C19 120.8(4) . .
C25 C20 C19 118.9(3) . .
C25 C20 C21 120.3(4) . .
C20 C21 H21 120.2 . .
C20 C21 C22 119.6(4) . .
C22 C21 H21 120.2 . .
C21 C22 H22 119.6 . .
C23 C22 C21 120.7(4) . .
C23 C22 H22 119.6 . .
C22 C23 H23 120.5 . .
C22 C23 C24 119.0(4) . .
C24 C23 H23 120.5 . .
C23 C24 Cl1 120.2(3) . .
C25 C24 Cl1 118.6(3) . .
C25 C24 C23 121.2(4) . .
C20 C25 H25 120.4 . .
C24 C25 C20 119.2(4) . .
C24 C25 H25 120.4 . .
O10X Cl3 O11X 103.1(14) . .
O10X Cl3 O10 26.4(10) . .
O10X Cl3 O11 125.2(14) . .
O10X Cl3 O12 116.3(13) . .
O10X Cl3 O12X 114.0(17) . .
O10X Cl3 O13 81.6(13) . .
O10X Cl3 O13X 110.4(12) . .
O10X Cl3 O14X 71.9(12) . .
O10 Cl3 O11X 79.9(13) . .
O10 Cl3 O13 105.8(12) . .
O10 Cl3 O13X 98.9(12) . .
O11 Cl3 O11X 35.9(10) . .
O11 Cl3 O10 109.7(13) . .
O11 Cl3 O12 116.5(13) . .
O11 Cl3 O12X 22.4(12) . .
O11 Cl3 O13 99.9(12) . .
O11 Cl3 O13X 106.1(12) . .
O11 Cl3 O14X 82.7(12) . .
O12 Cl3 O11X 118.5(14) . .
O12 Cl3 O10 118.8(12) . .
O12 Cl3 O13 103.4(12) . .
O12 Cl3 O13X 32.0(8) . .
O12X Cl3 O11X 13.8(14) . .
O12X Cl3 O10 92.5(15) . .
O12X Cl3 O12 116.9(18) . .
O12X Cl3 O13 119.5(14) . .
O12X Cl3 O13X 95.5(17) . .
O13 Cl3 O11X 128.5(12) . .
O13 Cl3 O13X 135.2(11) . .
O13X Cl3 O11X 91.9(13) . .
O14X Cl3 O11X 46.7(10) . .
O14X Cl3 O10 45.7(11) . .
O14X Cl3 O12 103.3(12) . .
O14X Cl3 O12X 60.3(12) . .
O14X Cl3 O13 148.5(12) . .
O14X Cl3 O13X 71.8(11) . .
Cl3 O13 O9X 93.0(12) . 1_545
Cl3 O14X O14X 159(2) . 2_657
Cl2 O9X O13 107.1(13) . 1_565
O9X Cl2 O6 95.2(13) . .
O9X Cl2 O6X 115.4(12) . .
O9X Cl2 O9 92.1(12) . .
O6X Cl2 O6 26.8(11) . .
O7 Cl2 O9X 133.7(12) . .
O7 Cl2 O6 125.6(13) . .
O7 Cl2 O6X 99.6(12) . .
O7 Cl2 O7X 30.5(12) . .
O7 Cl2 O9 99.6(12) . .
O7X Cl2 O9X 118.8(13) . .
O7X Cl2 O6 113.2(16) . .
O7X Cl2 O6X 87.4(15) . .
O7X Cl2 O9 129.9(14) . .
O8 Cl2 O9X 31.0(10) . .
O8 Cl2 O6 113.9(13) . .
O8 Cl2 O6X 122.5(13) . .
O8 Cl2 O7 104.6(13) . .
O8 Cl2 O7X 88.1(13) . .
O8 Cl2 O9 110.8(12) . .
O8 Cl2 O8X 71.2(12) . .
O9 Cl2 O6 100.9(14) . .
O9 Cl2 O6X 115.4(12) . .
O8X Cl2 O9X 101.6(12) . .
O8X Cl2 O6 116.7(16) . .
O8X Cl2 O6X 94.1(15) . .
O8X Cl2 O7 44.0(12) . .
O8X Cl2 O7X 17.2(14) . .
O8X Cl2 O9 138.2(14) . .

loop_
_geom_bond_atom_site_label_1
_geom_bond_atom_site_label_2
_geom_bond_distance
_geom_bond_site_symmetry_2
Mn1 Ca1 3.4852(10) 2_565
Mn1 Ca1 3.4044(9) .
Mn1 O1 1.970(2) .
Mn1 O1 2.298(3) 2_565
Mn1 O2 1.862(3) .
Mn1 O3 1.874(3) .
Mn1 N2 2.055(3) .
Mn1 N3 2.207(3) .
Ca1 Mn1 3.4851(10) 2_565
Ca1 O1 2.448(3) .
Ca1 O2 2.355(3) .
Ca1 O3 2.379(3) 2_565
Ca1 O1W 2.384(3) .
Ca1 O4 2.385(3) .
Ca1 O5 2.325(3) 2_665
Ca1 N1 2.593(3) .
Cl1 C24 1.748(4) .
O1 Mn1 2.298(3) 2_565
O1 C6 1.427(4) .
O2 C12 1.410(5) .
O3 Ca1 2.379(3) 2_565
O3 C18 1.417(5) .
O1W H1WA 0.8836 .
O1W H1WB 0.8840 .
O4 C19 1.250(5) .
O5 Ca1 2.325(3) 2_665
O5 C19 1.275(5) .
N1 C1 1.338(5) .
N1 C5 1.364(5) .
N2 C7 1.342(5) .
N2 C11 1.344(5) .
N3 C13 1.347(6) .
N3 C17 1.350(5) .
C1 H1 0.9300 .
C1 C2 1.392(6) .
C2 H2 0.9300 .
C2 C3 1.381(7) .
C3 H3 0.9300 .
C3 C4 1.390(6) .
C4 H4 0.9300 .
C4 C5 1.371(6) .
C5 C6 1.509(6) .
C6 H6A 0.9700 .
C6 H6B 0.9700 .
C7 H7 0.9300 .
C7 C8 1.365(6) .
C8 H8 0.9300 .
C8 C9 1.386(7) .
C9 H9 0.9300 .
C9 C10 1.372(6) .
C10 H10 0.9300 .
C10 C11 1.387(6) .
C11 C12 1.507(6) .
C12 H12A 0.9700 .
C12 H12B 0.9700 .
C13 H13 0.9300 .
C13 C14 1.391(7) .
C14 H14 0.9300 .
C14 C15 1.382(7) .
C15 H15 0.9300 .
C15 C16 1.380(7) .
C16 H16 0.9300 .
C16 C17 1.387(6) .
C17 C18 1.509(6) .
C18 H18A 0.9700 .
C18 H18B 0.9700 .
C19 C20 1.512(5) .
C20 C21 1.386(6) .
C20 C25 1.386(6) .
C21 H21 0.9300 .
C21 C22 1.387(6) .
C22 H22 0.9300 .
C22 C23 1.377(7) .
C23 H23 0.9300 .
C23 C24 1.387(6) .
C24 C25 1.381(6) .
C25 H25 0.9300 .
O10X Cl3 1.29(2) .
O11X Cl3 1.466(8) .
Cl3 O10 1.453(9) .
Cl3 O11 1.429(9) .
Cl3 O12 1.453(8) .
Cl3 O12X 1.447(9) .
Cl3 O13 1.460(9) .
Cl3 O13X 1.460(8) .
Cl3 O14X 1.438(9) .
O13 O9X 1.73(3) 1_545
Cl2 O6 1.413(9) .
Cl2 O6X 1.409(9) .
Cl2 O7 1.398(9) .
Cl2 O7X 1.401(9) .
Cl2 O8 1.385(9) .
Cl2 O9 1.407(9) .
Cl2 O8X 1.398(9) .

loop_
_geom_torsion_atom_site_label_1
_geom_torsion_atom_site_label_2
_geom_torsion_atom_site_label_3
_geom_torsion_atom_site_label_4
_geom_torsion
_geom_torsion_site_symmetry_1
_geom_torsion_site_symmetry_4
Mn1 Ca1 O1 Mn1 -102.14(12) 2_565 .
Mn1 Ca1 O1 Mn1 102.14(12) . 2_565
Mn1 Ca1 O1 C6 -134.5(3) . .
Mn1 Ca1 O1 C6 123.3(3) 2_565 .
Mn1 Ca1 O2 Mn1 39.19(11) 2_565 .
Mn1 Ca1 O2 C12 -172.7(4) . .
Mn1 Ca1 O2 C12 -133.5(4) 2_565 .
Mn1 Ca1 O4 C19 154.0(3) . .
Mn1 Ca1 O4 C19 -146.4(3) 2_565 .
Mn1 Ca1 N1 C1 -171.5(3) . .
Mn1 Ca1 N1 C1 133.4(3) 2_565 .
Mn1 Ca1 N1 C5 -47.2(3) 2_565 .
Mn1 Ca1 N1 C5 8.0(3) . .
Mn1 O1 C6 C5 -153.8(3) . .
Mn1 O1 C6 C5 85.7(4) 2_565 .
Mn1 O2 C12 C11 -7.7(5) . .
Mn1 O3 C18 C17 10.9(4) . .
Mn1 N2 C7 C8 -174.2(3) . .
Mn1 N2 C11 C10 175.1(3) . .
Mn1 N2 C11 C12 -4.8(5) . .
Mn1 N3 C13 C14 175.6(3) . .
Mn1 N3 C17 C16 -177.4(3) . .
Mn1 N3 C17 C18 2.2(4) . .
Ca1 Mn1 Ca1 Mn1 0.0 2_565 2_565
Ca1 Mn1 Ca1 O1 -49.82(11) 2_565 .
Ca1 Mn1 Ca1 O2 132.20(14) 2_565 .
Ca1 Mn1 Ca1 O3 21.20(6) 2_565 2_565
Ca1 Mn1 Ca1 O1W -22.4(6) 2_565 .
Ca1 Mn1 Ca1 O4 100.15(8) 2_565 .
Ca1 Mn1 Ca1 O5 -159.12(7) 2_565 2_665
Ca1 Mn1 Ca1 N1 -74.00(8) 2_565 .
Ca1 Mn1 O1 Mn1 -96.63(11) . 2_565
Ca1 Mn1 O1 Mn1 43.37(8) 2_565 2_565
Ca1 Mn1 O1 Ca1 140.00(8) 2_565 .
Ca1 Mn1 O1 C6 136.1(3) . .
Ca1 Mn1 O1 C6 -83.9(3) 2_565 .
Ca1 Mn1 O2 Ca1 -83.92(15) 2_565 .
Ca1 Mn1 O2 C12 89.9(3) 2_565 .
Ca1 Mn1 O2 C12 173.8(4) . .
Ca1 Mn1 O3 Ca1 -79.50(16) . 2_565
Ca1 Mn1 O3 C18 90.1(3) . .
Ca1 Mn1 O3 C18 169.6(3) 2_565 .
Ca1 Mn1 N2 C7 169.1(3) . .
Ca1 Mn1 N2 C7 36.0(3) 2_565 .
Ca1 Mn1 N2 C11 -7.5(3) . .
Ca1 Mn1 N2 C11 -140.6(3) 2_565 .
Ca1 Mn1 N3 C13 -174.9(3) 2_565 .
Ca1 Mn1 N3 C13 44.9(3) . .
Ca1 Mn1 N3 C17 -139.6(2) . .
Ca1 Mn1 N3 C17 0.6(3) 2_565 .
Ca1 O1 C6 C5 -27.5(4) . .
Ca1 O2 C12 C11 164.3(3) . .
Ca1 O3 C18 C17 178.2(2) 2_565 .
Ca1 O4 C19 O5 -3.1(6) . .
Ca1 O4 C19 C20 177.0(3) . .
Ca1 O5 C19 O4 -90.1(5) 2_665 .
Ca1 O5 C19 C20 89.8(4) 2_665 .
Ca1 N1 C1 C2 -179.6(3) . .
Ca1 N1 C5 C4 178.6(3) . .
Ca1 N1 C5 C6 -4.0(5) . .
Cl1 C24 C25 C20 -179.0(3) . .
O1 Mn1 Ca1 Mn1 49.82(11) . 2_565
O1 Mn1 Ca1 Mn1 -27.67(6) 2_565 2_565
O1 Mn1 Ca1 O1 -77.49(13) 2_565 .
O1 Mn1 Ca1 O2 -177.98(18) . .
O1 Mn1 Ca1 O2 104.53(15) 2_565 .
O1 Mn1 Ca1 O3 71.02(13) . 2_565
O1 Mn1 Ca1 O3 -6.47(9) 2_565 2_565
O1 Mn1 Ca1 O1W 27.4(6) . .
O1 Mn1 Ca1 O1W -50.1(6) 2_565 .
O1 Mn1 Ca1 O4 72.49(10) 2_565 .
O1 Mn1 Ca1 O4 149.98(14) . .
O1 Mn1 Ca1 O5 173.21(9) 2_565 2_665
O1 Mn1 Ca1 O5 -109.30(13) . 2_665
O1 Mn1 Ca1 N1 -101.67(10) 2_565 .
O1 Mn1 Ca1 N1 -24.18(13) . .
O1 Mn1 O1 Mn1 0.001(2) 2_565 2_565
O1 Mn1 O1 Ca1 96.63(11) 2_565 .
O1 Mn1 O1 C6 -127.3(3) 2_565 .
O1 Mn1 O2 Ca1 -76.90(12) 2_565 .
O1 Mn1 O2 Ca1 1.43(12) . .
O1 Mn1 O2 C12 96.9(3) 2_565 .
O1 Mn1 O2 C12 175.3(3) . .
O1 Mn1 O3 Ca1 -80.25(13) . 2_565
O1 Mn1 O3 Ca1 -2.30(11) 2_565 2_565
O1 Mn1 O3 C18 167.3(3) 2_565 .
O1 Mn1 O3 C18 89.3(3) . .
O1 Mn1 N2 C7 139.9(4) . .
O1 Mn1 N2 C7 80.5(3) 2_565 .
O1 Mn1 N2 C11 -36.7(6) . .
O1 Mn1 N2 C11 -96.1(3) 2_565 .
O1 Mn1 N3 C13 90.5(3) . .
O1 Mn1 N3 C13 169.0(3) 2_565 .
O1 Mn1 N3 C17 -94.0(3) . .
O1 Mn1 N3 C17 -15.5(5) 2_565 .
O1 Ca1 O2 Mn1 -1.26(11) . .
O1 Ca1 O2 C12 -174.0(4) . .
O1 Ca1 O4 C19 177.0(3) . .
O1 Ca1 N1 C1 173.6(4) . .
O1 Ca1 N1 C5 -7.0(3) . .
O2 Mn1 Ca1 Mn1 -132.20(14) . 2_565
O2 Mn1 Ca1 O1 177.98(18) . .
O2 Mn1 Ca1 O3 -111.00(15) . 2_565
O2 Mn1 Ca1 O1W -154.6(6) . .
O2 Mn1 Ca1 O4 -32.04(16) . .
O2 Mn1 Ca1 O5 68.68(15) . 2_665
O2 Mn1 Ca1 N1 153.80(16) . .
O2 Mn1 O1 Mn1 -97.97(12) . 2_565
O2 Mn1 O1 Ca1 -1.34(12) . .
O2 Mn1 O1 C6 134.7(3) . .
O2 Mn1 O3 Ca1 108.9(16) . 2_565
O2 Mn1 O3 C18 -81.5(16) . .
O2 Mn1 N2 C7 177.2(4) . .
O2 Mn1 N2 C11 0.6(3) . .
O2 Mn1 N3 C13 2.9(3) . .
O2 Mn1 N3 C17 178.4(2) . .
O2 Ca1 O1 Mn1 1.15(10) . .
O2 Ca1 O1 Mn1 103.29(11) . 2_565
O2 Ca1 O1 C6 -133.4(3) . .
O2 Ca1 O4 C19 137.5(4) . .
O2 Ca1 N1 C1 -155.3(3) . .
O2 Ca1 N1 C5 24.2(3) . .
O3 Mn1 Ca1 Mn1 48.77(14) . 2_565
O3 Mn1 Ca1 O1 -1.05(18) . .
O3 Mn1 Ca1 O2 -179.03(19) . .
O3 Mn1 Ca1 O3 69.97(17) . 2_565
O3 Mn1 Ca1 O1W 26.4(6) . .
O3 Mn1 Ca1 O4 148.93(16) . .
O3 Mn1 Ca1 O5 -110.35(16) . 2_665
O3 Mn1 Ca1 N1 -25.23(17) . .
O3 Mn1 O1 Mn1 82.73(12) . 2_565
O3 Mn1 O1 Ca1 179.36(11) . .
O3 Mn1 O1 C6 -44.6(3) . .
O3 Mn1 O2 Ca1 172.4(15) . .
O3 Mn1 O2 C12 -13.8(17) . .
O3 Mn1 N2 C7 -4.2(3) . .
O3 Mn1 N2 C11 179.2(3) . .
O3 Mn1 N3 C13 -172.8(3) . .
O3 Mn1 N3 C17 2.7(2) . .
O3 Ca1 O1 Mn1 -100.39(11) 2_565 .
O3 Ca1 O1 Mn1 1.75(8) 2_565 2_565
O3 Ca1 O1 C6 125.1(3) 2_565 .
O3 Ca1 O2 Mn1 67.23(13) 2_565 .
O3 Ca1 O2 C12 -105.5(4) 2_565 .
O3 Ca1 O4 C19 -128.0(3) 2_565 .
O3 Ca1 N1 C1 107.3(3) 2_565 .
O3 Ca1 N1 C5 -73.2(3) 2_565 .
O1W Ca1 O1 Mn1 -72.15(17) . 2_565
O1W Ca1 O1 Mn1 -174.29(14) . .
O1W Ca1 O1 C6 51.2(3) . .
O1W Ca1 O2 Mn1 171.3(2) . .
O1W Ca1 O2 C12 -1.4(5) . .
O1W Ca1 O4 C19 -33.1(3) . .
O1W Ca1 N1 C1 15.2(3) . .
O1W Ca1 N1 C5 -165.4(3) . .
O4 Ca1 O1 Mn1 -41.66(18) . .
O4 Ca1 O1 Mn1 60.47(15) . 2_565
O4 Ca1 O1 C6 -176.2(3) . .
O4 Ca1 O2 Mn1 148.32(15) . .
O4 Ca1 O2 C12 -24.4(4) . .
O4 Ca1 N1 C1 23.9(5) . .
O4 Ca1 N1 C5 -156.7(3) . .
O4 C19 C20 C21 17.2(6) . .
O4 C19 C20 C25 -164.6(4) . .
O5 Ca1 O1 Mn1 179.66(9) 2_665 2_565
O5 Ca1 O1 Mn1 77.52(12) 2_665 .
O5 Ca1 O1 C6 -57.0(3) 2_665 .
O5 Ca1 O2 Mn1 -111.53(14) 2_665 .
O5 Ca1 O2 C12 75.8(4) 2_665 .
O5 Ca1 O4 C19 55.1(3) 2_665 .
O5 Ca1 N1 C1 -75.7(3) 2_665 .
O5 Ca1 N1 C5 103.7(3) 2_665 .
O5 C19 C20 C21 -162.7(4) . .
O5 C19 C20 C25 15.4(6) . .
N1 Ca1 O1 Mn1 -104.59(11) . 2_565
N1 Ca1 O1 Mn1 153.27(14) . .
N1 Ca1 O1 C6 18.8(3) . .
N1 Ca1 O2 Mn1 -32.01(19) . .
N1 Ca1 O2 C12 155.3(4) . .
N1 Ca1 O4 C19 -41.8(5) . .
N1 C1 C2 C3 0.4(7) . .
N1 C5 C6 O1 19.3(5) . .
N2 Mn1 Ca1 Mn1 -119.98(12) . 2_565
N2 Mn1 Ca1 O1 -169.80(16) . .
N2 Mn1 Ca1 O2 12.22(18) . .
N2 Mn1 Ca1 O3 -98.78(13) . 2_565
N2 Mn1 Ca1 O1W -142.4(6) . .
N2 Mn1 Ca1 O4 -19.82(14) . .
N2 Mn1 Ca1 O5 80.90(13) . 2_665
N2 Mn1 Ca1 N1 166.02(14) . .
N2 Mn1 O1 Mn1 -61.0(5) . 2_565
N2 Mn1 O1 Ca1 35.6(5) . .
N2 Mn1 O1 C6 171.6(4) . .
N2 Mn1 O2 Ca1 -169.58(15) . .
N2 Mn1 O2 C12 4.3(3) . .
N2 Mn1 O3 Ca1 90.98(13) . 2_565
N2 Mn1 O3 C18 -99.4(3) . .
N2 Mn1 N3 C13 -79.1(3) . .
N2 Mn1 N3 C17 96.4(3) . .
N2 C7 C8 C9 -1.0(6) . .
N2 C11 C12 O2 7.8(6) . .
N3 Mn1 Ca1 Mn1 138.74(9) . 2_565
N3 Mn1 Ca1 O1 88.92(14) . .
N3 Mn1 Ca1 O2 -89.06(16) . .
N3 Mn1 Ca1 O3 159.94(11) . 2_565
N3 Mn1 Ca1 O1W 116.4(6) . .
N3 Mn1 Ca1 O4 -121.10(12) . .
N3 Mn1 Ca1 O5 -20.38(11) . 2_665
N3 Mn1 Ca1 N1 64.74(12) . .
N3 Mn1 O1 Mn1 163.57(12) . 2_565
N3 Mn1 O1 Ca1 -99.80(12) . .
N3 Mn1 O1 C6 36.3(3) . .
N3 Mn1 O2 Ca1 99.16(13) . .
N3 Mn1 O2 C12 -87.0(3) . .
N3 Mn1 O3 Ca1 -177.20(13) . 2_565
N3 Mn1 O3 C18 -7.6(3) . .
N3 Mn1 N2 C7 -84.2(3) . .
N3 Mn1 N2 C11 99.2(3) . .
N3 C13 C14 C15 0.7(6) . .
N3 C17 C18 O3 -7.8(5) . .
C1 N1 C5 C4 -1.9(6) . .
C1 N1 C5 C6 175.5(4) . .
C1 C2 C3 C4 -0.7(7) . .
C2 C3 C4 C5 -0.2(7) . .
C3 C4 C5 N1 1.6(7) . .
C3 C4 C5 C6 -175.7(4) . .
C4 C5 C6 O1 -163.2(4) . .
C5 N1 C1 C2 0.9(7) . .
C7 N2 C11 C10 -1.8(6) . .
C7 N2 C11 C12 178.3(4) . .
C7 C8 C9 C10 -0.7(7) . .
C8 C9 C10 C11 1.1(7) . .
C9 C10 C11 N2 0.2(7) . .
C9 C10 C11 C12 -179.9(4) . .
C10 C11 C12 O2 -172.1(4) . .
C11 N2 C7 C8 2.2(6) . .
C13 N3 C17 C16 -1.3(5) . .
C13 N3 C17 C18 178.2(3) . .
C13 C14 C15 C16 -0.8(7) . .
C14 C15 C16 C17 -0.1(7) . .
C15 C16 C17 N3 1.2(6) . .
C15 C16 C17 C18 -178.3(4) . .
C16 C17 C18 O3 171.7(4) . .
C17 N3 C13 C14 0.4(6) . .
C19 C20 C21 C22 177.2(4) . .
C19 C20 C25 C24 -178.9(4) . .
C20 C21 C22 C23 1.4(7) . .
C21 C20 C25 C24 -0.8(6) . .
C21 C22 C23 C24 -0.2(7) . .
C22 C23 C24 Cl1 179.5(4) . .
C22 C23 C24 C25 -1.5(7) . .
C23 C24 C25 C20 2.0(7) . .
C25 C20 C21 C22 -0.9(7) . .
O10X Cl3 O13 O9X 156.5(13) . 1_545
O10X Cl3 O14X O14X 133(6) . 2_657
O11X Cl3 O13 O9X -103.4(16) . 1_545
O11X Cl3 O14X O14X 4(5) . 2_657
O10 Cl3 O13 O9X 167.0(11) . 1_545
O10 Cl3 O14X O14X 130(7) . 2_657
O11 Cl3 O13 O9X -79.1(13) . 1_545
O11 Cl3 O14X O14X 3(6) . 2_657
O12 Cl3 O13 O9X 41.4(13) . 1_545
O12 Cl3 O14X O14X -113(6) . 2_657
O12X Cl3 O13 O9X -90.7(18) . 1_545
O12X Cl3 O14X O14X 1(6) . 2_657
O13 Cl3 O14X O14X 100(6) . 2_657
O13 O9X Cl2 O6 56.4(15) 1_565 .
O13 O9X Cl2 O6X 74.7(16) 1_565 .
O13 O9X Cl2 O7 -150.1(15) 1_565 .
O13 O9X Cl2 O7X 176.5(15) 1_565 .
O13 O9X Cl2 O8 -174(3) 1_565 .
O13 O9X Cl2 O9 -44.8(13) 1_565 .
O13 O9X Cl2 O8X 175.0(15) 1_565 .
O13X Cl3 O13 O9X 46.0(18) . 1_545
O13X Cl3 O14X O14X -107(6) . 2_657
O14X Cl3 O13 O9X -171.2(18) . 1_545
